data_2221774
loop_
_publ_author_name
'Du, Wan-Xin'
'Ye, Yin'
'Wei, Xian-Wen'

_publ_section_title
;
 2-(3-Methoxyphenyl)butanedinitrile
;
_journal_coeditor_code NG2569
_journal_issue 5
_journal_name_full 'Acta Crystallographica Section E'
_journal_page_first o1165
_journal_paper_doi 10.1107/S1600536809015232
_journal_volume 65
_journal_year 2009
_chemical_formula_iupac 'C11 H10 N2 O'
_chemical_formula_moiety 'C11 H10 N2 O'
_chemical_formula_sum 'C11 H10 N2 O'
_chemical_formula_weight 186.21
_chemical_name_systematic
;
2-(3-Methoxyphenyl)butanedinitrile
;
_space_group_IT_number 14
_symmetry_cell_setting monoclinic
_symmetry_space_group_name_Hall '-P 2ybc'
_symmetry_space_group_name_H-M 'P 1 21/c 1'
_atom_sites_solution_hydrogens geom
_atom_sites_solution_primary direct
_atom_sites_solution_secondary difmap
_audit_creation_method SHELXL-97
_cell_angle_alpha 90.00
_cell_angle_beta 97.179(2)
_cell_angle_gamma 90.00
_cell_formula_units_Z 4
_cell_length_a 5.5263(8)
_cell_length_b 16.105(2)
_cell_length_c 11.0332(16)
_cell_measurement_reflns_used 5752
_cell_measurement_temperature 298(2)
_cell_measurement_theta_max 27.41
_cell_measurement_theta_min 2.25
_cell_volume 974.3(2)
_computing_cell_refinement 'SAINT (Bruker, 2000)'
_computing_data_collection 'SMART (Bruker, 2000)'
_computing_data_reduction 'SAINT (Bruker, 2000)'
_computing_molecular_graphics 'SHELXTL (Sheldrick, 2008)'
_computing_publication_material 'SHELXTL (Sheldrick, 2008)'
_computing_structure_refinement 'SHELXL97 (Sheldrick, 2008)'
_computing_structure_solution 'SHELXS97 (Sheldrick, 2008)'
_diffrn_ambient_temperature 298(2)
_diffrn_measured_fraction_theta_full 0.993
_diffrn_measured_fraction_theta_max 0.993
_diffrn_measurement_device_type 'Bruker SMART area-detector'
_diffrn_measurement_method '\f and \w'
_diffrn_radiation_monochromator graphite
_diffrn_radiation_source 'fine-focus sealed tube'
_diffrn_radiation_type MoK\a
_diffrn_radiation_wavelength 0.71073
_diffrn_reflns_av_R_equivalents 0.0217
_diffrn_reflns_av_sigmaI/netI 0.0179
_diffrn_reflns_limit_h_max 7
_diffrn_reflns_limit_h_min -7
_diffrn_reflns_limit_k_max 20
_diffrn_reflns_limit_k_min -20
_diffrn_reflns_limit_l_max 14
_diffrn_reflns_limit_l_min -14
_diffrn_reflns_number 8042
_diffrn_reflns_theta_full 27.46
_diffrn_reflns_theta_max 27.46
_diffrn_reflns_theta_min 2.25
_exptl_absorpt_coefficient_mu 0.084
_exptl_absorpt_correction_type none
_exptl_crystal_colour colorless
_exptl_crystal_density_diffrn 1.270
_exptl_crystal_density_method 'not measured'
_exptl_crystal_description block
_exptl_crystal_F_000 392
_exptl_crystal_size_max 0.4
_exptl_crystal_size_mid 0.2
_exptl_crystal_size_min 0.1
_refine_diff_density_max 0.258
_refine_diff_density_min -0.215
_refine_ls_extinction_method none
_refine_ls_goodness_of_fit_ref 1.042
_refine_ls_hydrogen_treatment constr
_refine_ls_matrix_type full
_refine_ls_number_parameters 128
_refine_ls_number_reflns 2210
_refine_ls_number_restraints 0
_refine_ls_restrained_S_all 1.042
_refine_ls_R_factor_all 0.0478
_refine_ls_R_factor_gt 0.0433
_refine_ls_shift/su_max 0.001
_refine_ls_shift/su_mean 0.000
_refine_ls_structure_factor_coef Fsqd
_refine_ls_weighting_details 'calc w=1/[\s^2^(Fo^2^)+(0.0729P)^2^+0.1612P] where P=(Fo^2^+2Fc^2^)/3'
_refine_ls_weighting_scheme calc
_refine_ls_wR_factor_gt 0.1229
_refine_ls_wR_factor_ref 0.1283
_reflns_number_gt 1963
_reflns_number_total 2210
_reflns_threshold_expression I>2\s(I)
_cod_data_source_file ng2569.cif
_cod_data_source_block I
_cod_depositor_comments
;
The following automatic conversions were performed:
'_exptl_absorpt_correction_type' value 'None' changed to 'none' according
to '/home/saulius/struct/CIF-dictionaries/cif_core.dic' dictionary named
'cif_core.dic' version 2.4.1 from 2010-06-29.

Automatic conversion script
Id: cif_fix_enum 1527 2010-12-29 10:47:43Z saulius 

The following automatic conversions were performed:

'_exptl_absorpt_correction_type' value 'None' changed to 'none'
according to /home/saulius/struct/CIF-dictionaries/cif_core.dic
dictionary named 'cif_core.dic' version 2.4.1 from 2010-06-29.

Automatic conversion script
Id: cif_fix_values 1715 2011-07-08 13:25:40Z adriana 
;
_cod_original_sg_symbol_H-M 'P 21/c'
_cod_database_code 2221774
_cod_database_fobs_code 2221774

loop_
_symmetry_equiv_pos_as_xyz
'x, y, z'
'-x, y+1/2, -z+1/2'
'-x, -y, -z'
'x, -y-1/2, z-1/2'

loop_
_atom_site_type_symbol
_atom_site_label
_atom_site_fract_x
_atom_site_fract_y
_atom_site_fract_z
_atom_site_U_iso_or_equiv
_atom_site_adp_type
_atom_site_calc_flag
_atom_site_refinement_flags
_atom_site_occupancy
_atom_site_disorder_assembly
_atom_site_disorder_group
C C6 0.6739(2) 0.85144(7) 0.67253(10) 0.0379(3) Uani d . 1 . .
C C7 0.5211(2) 0.80066(7) 0.73097(11) 0.0406(3) Uani d . 1 . .
H H7 0.4177 0.8237 0.7822 0.049 Uiso calc R 1 . .
C C5 0.8292(3) 0.81733(9) 0.59747(12) 0.0518(3) Uani d . 1 . .
H H5 0.9321 0.8512 0.5588 0.062 Uiso calc R 1 . .
C C2 0.5237(2) 0.71565(7) 0.71258(11) 0.0439(3) Uani d . 1 . .
C C3 0.6789(3) 0.68150(8) 0.63618(14) 0.0551(4) Uani d . 1 . .
H H3 0.6799 0.6245 0.6231 0.066 Uiso calc R 1 . .
C C4 0.8306(3) 0.73211(9) 0.58018(15) 0.0622(4) Uani d . 1 . .
H H4 0.9358 0.7090 0.5299 0.075 Uiso calc R 1 . .
C C8 0.6709(2) 0.94492(7) 0.69077(10) 0.0384(3) Uani d . 1 . .
H H8 0.7891 0.9698 0.6423 0.046 Uiso calc R 1 . .
C C10 0.7385(2) 0.97151(7) 0.82538(11) 0.0414(3) Uani d . 1 . .
H H10A 0.7311 1.0315 0.8311 0.050 Uiso calc R 1 . .
H H10B 0.6209 0.9485 0.8744 0.050 Uiso calc R 1 . .
C C9 0.4279(2) 0.97888(7) 0.64751(11) 0.0435(3) Uani d . 1 . .
O O1 0.37911(19) 0.66090(5) 0.76429(10) 0.0605(3) Uani d . 1 . .
C C1 0.2421(3) 0.69035(10) 0.85616(15) 0.0638(4) Uani d . 1 . .
H H1A 0.3505 0.7141 0.9218 0.096 Uiso calc R 1 . .
H H1B 0.1545 0.6450 0.8867 0.096 Uiso calc R 1 . .
H H1C 0.1286 0.7318 0.8221 0.096 Uiso calc R 1 . .
N N1 0.2393(2) 1.00418(8) 0.61421(12) 0.0604(3) Uani d . 1 . .
C C11 0.9826(2) 0.94328(7) 0.87350(10) 0.0415(3) Uani d . 1 . .
N N2 1.1722(2) 0.92210(8) 0.91331(11) 0.0581(3) Uani d . 1 . .

loop_
_atom_site_aniso_label
_atom_site_aniso_U_11
_atom_site_aniso_U_22
_atom_site_aniso_U_33
_atom_site_aniso_U_12
_atom_site_aniso_U_13
_atom_site_aniso_U_23
C6 0.0380(6) 0.0381(6) 0.0376(5) -0.0021(4) 0.0054(4) -0.0030(4)
C7 0.0415(6) 0.0363(6) 0.0462(6) -0.0003(4) 0.0139(5) -0.0042(4)
C5 0.0540(8) 0.0522(7) 0.0537(7) -0.0070(6) 0.0239(6) -0.0074(5)
C2 0.0443(6) 0.0368(6) 0.0518(6) -0.0028(5) 0.0112(5) -0.0029(5)
C3 0.0617(8) 0.0384(6) 0.0679(8) 0.0001(5) 0.0188(6) -0.0143(6)
C4 0.0668(9) 0.0565(8) 0.0696(9) -0.0002(7) 0.0339(7) -0.0175(7)
C8 0.0364(6) 0.0373(6) 0.0417(6) -0.0028(4) 0.0053(4) 0.0024(4)
C10 0.0399(6) 0.0366(5) 0.0467(6) 0.0036(4) 0.0019(5) -0.0048(4)
C9 0.0436(7) 0.0397(6) 0.0460(6) -0.0049(5) 0.0007(5) 0.0055(5)
O1 0.0694(7) 0.0352(5) 0.0829(7) -0.0077(4) 0.0339(5) -0.0025(4)
C1 0.0727(10) 0.0539(8) 0.0708(9) -0.0093(7) 0.0331(8) 0.0033(7)
N1 0.0479(7) 0.0619(7) 0.0679(8) 0.0001(5) -0.0065(5) 0.0126(6)
C11 0.0429(6) 0.0402(6) 0.0413(6) 0.0009(5) 0.0050(5) -0.0025(4)
N2 0.0469(6) 0.0739(8) 0.0525(6) 0.0129(5) 0.0023(5) -0.0037(5)

loop_
_atom_type_symbol
_atom_type_description
_atom_type_scat_dispersion_real
_atom_type_scat_dispersion_imag
_atom_type_scat_source
C C 0.0033 0.0016 'International Tables Vol C Tables 4.2.6.8 and 6.1.1.4'
H H 0.0000 0.0000 'International Tables Vol C Tables 4.2.6.8 and 6.1.1.4'
N N 0.0061 0.0033 'International Tables Vol C Tables 4.2.6.8 and 6.1.1.4'
O O 0.0106 0.0060 'International Tables Vol C Tables 4.2.6.8 and 6.1.1.4'

loop_
_geom_angle_atom_site_label_1
_geom_angle_atom_site_label_2
_geom_angle_atom_site_label_3
_geom_angle_site_symmetry_1
_geom_angle_site_symmetry_3
_geom_angle
_geom_angle_publ_flag
C5 C6 C7 . . 120.25(11) ?
C5 C6 C8 . . 119.48(10) ?
C7 C6 C8 . . 120.28(9) ?
C2 C7 C6 . . 119.71(10) ?
C2 C7 H7 . . 120.1 ?
C6 C7 H7 . . 120.1 ?
C6 C5 C4 . . 119.46(12) ?
C6 C5 H5 . . 120.3 ?
C4 C5 H5 . . 120.3 ?
O1 C2 C7 . . 124.16(11) ?
O1 C2 C3 . . 115.90(11) ?
C7 C2 C3 . . 119.94(11) ?
C4 C3 C2 . . 119.79(11) ?
C4 C3 H3 . . 120.1 ?
C2 C3 H3 . . 120.1 ?
C3 C4 C5 . . 120.84(12) ?
C3 C4 H4 . . 119.6 ?
C5 C4 H4 . . 119.6 ?
C9 C8 C6 . . 110.45(9) ?
C9 C8 C10 . . 108.02(9) ?
C6 C8 C10 . . 113.36(9) yes
C9 C8 H8 . . 108.3 ?
C6 C8 H8 . . 108.3 ?
C10 C8 H8 . . 108.3 ?
C11 C10 C8 . . 111.38(9) yes
C11 C10 H10A . . 109.4 ?
C8 C10 H10A . . 109.4 ?
C11 C10 H10B . . 109.4 ?
C8 C10 H10B . . 109.4 ?
H10A C10 H10B . . 108.0 ?
N1 C9 C8 . . 179.20(13) yes
C2 O1 C1 . . 118.40(10) yes
O1 C1 H1A . . 109.5 ?
O1 C1 H1B . . 109.5 ?
H1A C1 H1B . . 109.5 ?
O1 C1 H1C . . 109.5 ?
H1A C1 H1C . . 109.5 ?
H1B C1 H1C . . 109.5 ?
N2 C11 C10 . . 178.53(13) yes

loop_
_geom_bond_atom_site_label_1
_geom_bond_atom_site_label_2
_geom_bond_site_symmetry_2
_geom_bond_distance
_geom_bond_publ_flag
C6 C5 . 1.3791(16) ?
C6 C7 . 1.3903(15) ?
C6 C8 . 1.5193(15) ?
C7 C2 . 1.3843(16) ?
C7 H7 . 0.9300 ?
C5 C4 . 1.386(2) ?
C5 H5 . 0.9300 ?
C2 O1 . 1.3623(15) yes
C2 C3 . 1.3890(17) ?
C3 C4 . 1.371(2) ?
C3 H3 . 0.9300 ?
C4 H4 . 0.9300 ?
C8 C9 . 1.4730(16) yes
C8 C10 . 1.5460(16) yes
C8 H8 . 0.9800 ?
C10 C11 . 1.4593(16) yes
C10 H10A . 0.9700 ?
C10 H10B . 0.9700 ?
C9 N1 . 1.1365(16) yes
O1 C1 . 1.4205(17) yes
C1 H1A . 0.9600 ?
C1 H1B . 0.9600 ?
C1 H1C . 0.9600 ?
C11 N2 . 1.1368(16) yes

loop_
_geom_hbond_atom_site_label_D
_geom_hbond_atom_site_label_H
_geom_hbond_atom_site_label_A
_geom_hbond_site_symmetry_A
_geom_hbond_distance_DH
_geom_hbond_distance_HA
_geom_hbond_distance_DA
_geom_hbond_angle_DHA
_geom_hbond_publ_flag
C8 H8 N1 1_655 0.98 2.61 3.4864(17) 149.7 yes
C10 H10A O1 2_656 0.97 2.38 3.2470(15) 148.7 yes
C10 H10B N2 1_455 0.97 2.60 3.4823(18) 150.8 yes

loop_
_geom_torsion_atom_site_label_1
_geom_torsion_atom_site_label_2
_geom_torsion_atom_site_label_3
_geom_torsion_atom_site_label_4
_geom_torsion_site_symmetry_1
_geom_torsion_site_symmetry_2
_geom_torsion_site_symmetry_3
_geom_torsion_site_symmetry_4
_geom_torsion
_geom_torsion_publ_flag
C5 C6 C7 C2 . . . . -0.64(18) ?
C8 C6 C7 C2 . . . . 179.32(11) ?
C7 C6 C5 C4 . . . . 0.4(2) ?
C8 C6 C5 C4 . . . . -179.55(13) ?
C6 C7 C2 O1 . . . . -179.11(11) ?
C6 C7 C2 C3 . . . . 0.13(19) ?
O1 C2 C3 C4 . . . . 179.91(14) ?
C7 C2 C3 C4 . . . . 0.6(2) ?
C2 C3 C4 C5 . . . . -0.8(2) ?
C6 C5 C4 C3 . . . . 0.3(2) ?
C5 C6 C8 C9 . . . . 118.72(12) ?
C7 C6 C8 C9 . . . . -61.25(14) ?
C5 C6 C8 C10 . . . . -119.90(12) ?
C7 C6 C8 C10 . . . . 60.14(14) ?
C9 C8 C10 C11 . . . . -177.45(10) yes
C6 C8 C10 C11 . . . . 59.81(13) ?
C7 C2 O1 C1 . . . . -9.4(2) ?
C3 C2 O1 C1 . . . . 171.30(14) ?

loop_
_cod_related_entry_id
_cod_related_entry_database
_cod_related_entry_code
1 ChemSpider 4253314
